data_7217425
loop_
_publ_author_name
'Fernando, Isurika R.'
'Mo, Yirong'
'Mezei, Gellert'

_publ_section_title
;
 Metal-binding studies of linear rigid-axle [2]pseudorotaxanes with in
 situ generated anionic metal halide complexes
;
_journal_issue 31
_journal_name_full CrystEngComm
_journal_page_first 7320
_journal_paper_doi 10.1039/C4CE00789A
_journal_volume 16
_journal_year 2014
_chemical_formula_sum 'C58 H67.5 Br4 Cd Cl1.5 N4 O12'
_chemical_formula_weight 1497.87
_chemical_name_systematic
;
 ?
;
_space_group_crystal_system triclinic
_space_group_IT_number 2
_space_group_name_Hall '-P 1'
_space_group_name_H-M_alt 'P -1'
_symmetry_space_group_name_Hall '-P 1'
_symmetry_space_group_name_H-M 'P -1'
_atom_sites_solution_hydrogens geom
_audit_creation_method SHELXL-2013
_cell_angle_alpha 91.8350(10)
_cell_angle_beta 100.9020(10)
_cell_angle_gamma 92.9550(10)
_cell_formula_units_Z 4
_cell_length_a 11.1323(2)
_cell_length_b 20.1613(3)
_cell_length_c 28.3599(5)
_cell_measurement_reflns_used 9164
_cell_measurement_temperature 100(2)
_cell_measurement_theta_max 22.63
_cell_measurement_theta_min 2.17
_cell_volume 6236.29(18)
_computing_cell_refinement 'Bruker SAINT'
_computing_data_collection 'Bruker APEX2'
_computing_data_reduction 'Bruker SAINT'
_computing_molecular_graphics 'Bruker SHELXTL'
_computing_publication_material 'Bruker SHELXTL'
_computing_structure_refinement 'SHELXL-97 (Sheldrick, 2008)'
_computing_structure_solution 'SHELXS-97 (Sheldrick, 2008)'
_diffrn_ambient_temperature 100(2)
_diffrn_measured_fraction_theta_full 0.999
_diffrn_measured_fraction_theta_max 0.989
_diffrn_measurement_device_type 'Bruker APEX-II CCD'
_diffrn_measurement_method '\f and \w scans'
_diffrn_radiation_type MoK\a
_diffrn_radiation_wavelength 0.71073
_diffrn_reflns_av_R_equivalents 0.1536
_diffrn_reflns_av_unetI/netI 0.2103
_diffrn_reflns_Laue_measured_fraction_full 0.999
_diffrn_reflns_Laue_measured_fraction_max 0.989
_diffrn_reflns_limit_h_max 15
_diffrn_reflns_limit_h_min -15
_diffrn_reflns_limit_k_max 27
_diffrn_reflns_limit_k_min -28
_diffrn_reflns_limit_l_max 40
_diffrn_reflns_limit_l_min -40
_diffrn_reflns_number 174034
_diffrn_reflns_point_group_measured_fraction_full 0.999
_diffrn_reflns_point_group_measured_fraction_max 0.989
_diffrn_reflns_theta_full 25.242
_diffrn_reflns_theta_max 30.530
_diffrn_reflns_theta_min 1.012
_exptl_absorpt_coefficient_mu 3.039
_exptl_absorpt_correction_T_max 0.7461
_exptl_absorpt_correction_T_min 0.6604
_exptl_absorpt_correction_type multi-scan
_exptl_crystal_colour yellow
_exptl_crystal_density_diffrn 1.595
_exptl_crystal_description prism
_exptl_crystal_F_000 3012
_exptl_crystal_size_max 0.209
_exptl_crystal_size_mid 0.139
_exptl_crystal_size_min 0.076
_refine_diff_density_max 2.811
_refine_diff_density_min -1.470
_refine_diff_density_rms 0.178
_refine_ls_extinction_method none
_refine_ls_goodness_of_fit_ref 1.003
_refine_ls_hydrogen_treatment constr
_refine_ls_matrix_type full
_refine_ls_number_parameters 1452
_refine_ls_number_reflns 37707
_refine_ls_number_restraints 3
_refine_ls_restrained_S_all 1.004
_refine_ls_R_factor_all 0.2281
_refine_ls_R_factor_gt 0.0824
_refine_ls_shift/su_max 0.017
_refine_ls_shift/su_mean 0.000
_refine_ls_structure_factor_coef Fsqd
_refine_ls_weighting_details
;
 w=1/[\s^2^(Fo^2^)+(0.1064P)^2^]
 where P=(Fo^2^+2Fc^2^)/3
;
_refine_ls_weighting_scheme calc
_refine_ls_wR_factor_gt 0.1918
_refine_ls_wR_factor_ref 0.2483
_reflns_Friedel_coverage 0.000
_reflns_number_gt 15215
_reflns_number_total 37707
_reflns_threshold_expression 'I > 2\s(I)'
_cod_duplicate_entry 7216361
_cod_data_source_file c4ce00789a2.cif
_cod_data_source_block 2[CdBr4]+0.5CHCl3+1.5CH3OH+0.5H2O
_cod_original_formula_sum 'C58 H67.50 Br4 Cd Cl1.50 N4 O12'
_cod_database_code 7217425
_shelx_space_group_comment
;
The symmetry employed for this shelxl refinement is uniquely defined
by the following loop, which should always be used as a source of
symmetry information in preference to the above space-group names.
They are only intended as comments.
;
_shelx_estimated_absorpt_t_min 0.569
_shelx_estimated_absorpt_t_max 0.802

loop_
_space_group_symop_operation_xyz
'x, y, z'
'-x, -y, -z'

loop_
_atom_site_label
_atom_site_type_symbol
_atom_site_fract_x
_atom_site_fract_y
_atom_site_fract_z
_atom_site_U_iso_or_equiv
_atom_site_adp_type
_atom_site_occupancy
_atom_site_site_symmetry_order
_atom_site_calc_flag
_atom_site_refinement_flags_posn
_atom_site_refinement_flags_adp
_atom_site_refinement_flags_occupancy
_atom_site_disorder_assembly
_atom_site_disorder_group
Cd1 Cd 0.22815(5) 0.72598(3) 0.09752(2) 0.02526(15) Uani 1 1 d . . . . .
Cd2 Cd 0.18494(5) 0.75575(3) 0.57630(2) 0.02933(16) Uani 1 1 d . . . . .
Br1 Br 0.15627(8) 0.72957(4) 0.17916(3) 0.0337(2) Uani 1 1 d . . . . .
Br2 Br 0.20758(7) 0.59898(4) 0.07311(3) 0.02616(19) Uani 1 1 d . . . . .
Br3 Br 0.10024(9) 0.80165(4) 0.03919(3) 0.0397(2) Uani 1 1 d . . . . .
Br4 Br 0.45700(8) 0.76943(4) 0.10820(3) 0.0390(2) Uani 1 1 d . . . . .
Br5 Br 0.09189(9) 0.77333(4) 0.65276(3) 0.0427(3) Uani 1 1 d . . . . .
Br6 Br 0.18494(8) 0.62731(4) 0.56525(3) 0.0364(2) Uani 1 1 d . . . . .
Br7 Br 0.04854(9) 0.81102(5) 0.50616(4) 0.0499(3) Uani 1 1 d . . . . .
Br8 Br 0.40795(8) 0.80548(5) 0.59526(3) 0.0421(2) Uani 1 1 d . . . . .
Cl1 Cl 0.8070(4) 0.9146(2) -0.00645(15) 0.1089(13) Uani 1 1 d . . . . .
Cl2 Cl 0.8538(3) 0.96617(15) 0.09322(13) 0.0846(10) Uani 1 1 d . . . . .
Cl3 Cl 0.7246(3) 0.83940(15) 0.06745(13) 0.0776(9) Uani 1 1 d . . . . .
O1 O 0.1383(5) 0.9134(3) 0.2958(2) 0.0303(13) Uani 1 1 d . . . . .
O2 O 0.1824(5) 0.8235(3) 0.3741(2) 0.0331(14) Uani 1 1 d . . . . .
O3 O 0.4284(5) 0.8461(3) 0.42480(19) 0.0363(14) Uani 1 1 d . . . . .
O4 O 0.6203(5) 0.7605(3) 0.4154(2) 0.0383(15) Uani 1 1 d . . . . .
O5 O 0.7478(5) 0.8251(2) 0.34583(19) 0.0256(12) Uani 1 1 d . . . . .
O6 O 0.8889(5) 1.0385(3) 0.22236(19) 0.0291(13) Uani 1 1 d . . . . .
O7 O 0.8349(5) 1.1211(3) 0.1433(2) 0.0293(13) Uani 1 1 d . . . . .
O8 O 0.6361(5) 1.1728(3) 0.0822(2) 0.0320(13) Uani 1 1 d . . . . .
O9 O 0.4111(5) 1.1898(3) 0.1154(2) 0.0346(14) Uani 1 1 d . . . . .
O10 O 0.2794(5) 1.1349(3) 0.1789(2) 0.0335(14) Uani 1 1 d . . . . .
O11 O 0.6379(5) 0.6563(3) 0.6804(2) 0.0429(16) Uani 1 1 d . . . . .
O12 O 0.5681(6) 0.5738(4) 0.6004(2) 0.061(2) Uani 1 1 d . . . . .
O13 O 0.5762(6) 0.4375(5) 0.5697(4) 0.103(4) Uani 1 1 d . . . . .
O14 O 0.7782(6) 0.3680(3) 0.5789(2) 0.0445(16) Uani 1 1 d . . . . .
O15 O 1.0126(6) 0.3720(3) 0.6430(2) 0.0427(16) Uani 1 1 d . . . . .
O16 O 1.4153(5) 0.4269(3) 0.8121(2) 0.0415(16) Uani 1 1 d . . . . .
O17 O 1.4111(5) 0.4898(3) 0.9012(2) 0.0381(15) Uani 1 1 d . . . . .
O18 O 1.3936(5) 0.6257(3) 0.91338(19) 0.0301(13) Uani 1 1 d . . . . .
O19 O 1.1625(5) 0.6309(2) 0.94017(19) 0.0285(13) Uani 1 1 d . . . . .
O20 O 0.9512(5) 0.6253(3) 0.8716(2) 0.0406(16) Uani 1 1 d . . . . .
O21 O 0.4666(8) 0.9370(4) 0.1125(3) 0.070(2) Uani 1 1 d . . . . .
H21 H 0.5377 0.9511 0.1141 0.105 Uiso 1 1 calc R U . . .
O22 O 0.5952(13) 0.0096(8) 0.4067(4) 0.147(5) Uani 1 1 d D . . . .
H22 H 0.6540 0.0207 0.4281 0.221 Uiso 1 1 calc R U . . .
O23 O 0.7803(17) 0.0100(10) 0.4760(4) 0.278(11) Uani 1 1 d . . . . .
O24A O 0.218(3) 0.1273(16) 0.4299(10) 0.171(11) Uiso 0.5 1 d D . P A 1
C114 C 0.195(4) 0.1899(17) 0.4099(14) 0.151(14) Uiso 0.5 1 d D . P A 1
O24B O 0.170(2) 0.0704(18) 0.4358(12) 0.221(15) Uiso 0.5 1 d D . P B 2
C914 C 0.2933(18) 0.0443(10) 0.4383(7) 0.049(5) Uiso 0.5 1 d D . P B 2
N1 N 0.3290(6) 0.6141(3) 0.2864(2) 0.0273(15) Uani 1 1 d . . . . .
N2 N 0.4283(5) 0.8166(3) 0.2746(2) 0.0200(14) Uani 1 1 d . . . . .
N3 N 0.6104(5) 1.1467(3) 0.2424(2) 0.0241(15) Uani 1 1 d . . . . .
N4 N 0.6926(6) 1.3502(3) 0.2237(3) 0.0359(18) Uani 1 1 d . . . . .
N5 N 0.1953(7) 0.3915(4) 0.5194(3) 0.0409(19) Uani 1 1 d . . . . .
N6 N 0.1032(6) 0.4338(3) 0.3737(2) 0.0235(14) Uani 1 1 d . . . . .
N7 N -0.0743(5) 0.5390(3) 0.1386(2) 0.0218(14) Uani 1 1 d . . . . .
N8 N -0.2067(6) 0.6245(3) 0.0062(2) 0.0307(16) Uani 1 1 d . . . . .
C1 C 0.2935(7) 0.6618(4) 0.3142(3) 0.0296(19) Uani 1 1 d . . . . .
H1 H 0.2441 0.6489 0.3358 0.036 Uiso 1 1 calc R U . . .
C2 C 0.3258(6) 0.7284(4) 0.3129(3) 0.0228(17) Uani 1 1 d . . . . .
H2 H 0.3008 0.7600 0.3330 0.027 Uiso 1 1 calc R U . . .
C3 C 0.3974(6) 0.7459(4) 0.2799(3) 0.0209(16) Uani 1 1 d . . . . .
C4 C 0.4379(7) 0.6985(4) 0.2523(3) 0.0265(18) Uani 1 1 d . . . . .
H4 H 0.4887 0.7102 0.2310 0.032 Uiso 1 1 calc R U . . .
C5 C 0.4022(7) 0.6329(4) 0.2566(3) 0.0251(18) Uani 1 1 d . . . . .
H5 H 0.4304 0.6006 0.2380 0.030 Uiso 1 1 calc R U . . .
C6 C 0.4572(7) 0.8589(4) 0.3128(3) 0.0244(17) Uani 1 1 d . . . . .
H6 H 0.4541 0.8439 0.3433 0.029 Uiso 1 1 calc R U . . .
C7 C 0.4909(6) 0.9235(4) 0.3075(3) 0.0241(17) Uani 1 1 d . . . . .
H7 H 0.5106 0.9526 0.3343 0.029 Uiso 1 1 calc R U . . .
C8 C 0.4962(7) 0.9462(3) 0.2622(3) 0.0218(17) Uani 1 1 d . . . . .
C9 C 0.4601(6) 0.9032(4) 0.2232(3) 0.0233(17) Uani 1 1 d . . . . .
H9 H 0.4589 0.9177 0.1923 0.028 Uiso 1 1 calc R U . . .
C10 C 0.4253(7) 0.8380(4) 0.2301(3) 0.0234(17) Uani 1 1 d . . . . .
H10 H 0.3996 0.8087 0.2037 0.028 Uiso 1 1 calc R U . . .
C11 C 0.6236(7) 1.1233(4) 0.2871(3) 0.0292(19) Uani 1 1 d . . . . .
H11 H 0.6576 1.1511 0.3136 0.035 Uiso 1 1 calc R U . . .
C12 C 0.5871(7) 1.0589(4) 0.2935(3) 0.0272(18) Uani 1 1 d . . . . .
H12 H 0.5954 1.0438 0.3245 0.033 Uiso 1 1 calc R U . . .
C13 C 0.5384(7) 1.0160(3) 0.2553(3) 0.0231(17) Uani 1 1 d . . . . .
C14 C 0.5307(7) 1.0402(4) 0.2088(3) 0.0247(18) Uani 1 1 d . . . . .
H14 H 0.5022 1.0121 0.1819 0.030 Uiso 1 1 calc R U . . .
C15 C 0.5656(7) 1.1051(4) 0.2035(3) 0.0278(18) Uani 1 1 d . . . . .
H15 H 0.5585 1.1212 0.1728 0.033 Uiso 1 1 calc R U . . .
C16 C 0.6493(8) 1.3297(4) 0.2625(3) 0.038(2) Uani 1 1 d . . . . .
H16 H 0.6384 1.3615 0.2855 0.045 Uiso 1 1 calc R U . . .
C17 C 0.6203(7) 1.2638(4) 0.2696(3) 0.032(2) Uani 1 1 d . . . . .
H17 H 0.5888 1.2515 0.2964 0.039 Uiso 1 1 calc R U . . .
C18 C 0.6392(7) 1.2165(4) 0.2358(3) 0.0259(18) Uani 1 1 d . . . . .
C19 C 0.6842(7) 1.2352(4) 0.1959(3) 0.0270(18) Uani 1 1 d . . . . .
H19 H 0.6981 1.2040 0.1729 0.032 Uiso 1 1 calc R U . . .
C20 C 0.7081(7) 1.3039(4) 0.1915(3) 0.032(2) Uani 1 1 d . . . . .
H20 H 0.7365 1.3176 0.1644 0.038 Uiso 1 1 calc R U . . .
C21 C 0.1578(6) 0.9397(4) 0.2539(3) 0.0226(17) Uani 1 1 d . . . . .
C22 C 0.1338(7) 0.9069(4) 0.2096(3) 0.0254(18) Uani 1 1 d . . . . .
H22A H 0.1015 0.8631 0.2064 0.031 Uiso 1 1 calc R U . . .
C23 C 0.1583(7) 0.9396(4) 0.1691(3) 0.0294(19) Uani 1 1 d . . . . .
H23 H 0.1434 0.9167 0.1394 0.035 Uiso 1 1 calc R U . . .
C24 C 0.2031(7) 1.0036(4) 0.1724(3) 0.031(2) Uani 1 1 d . . . . .
H24 H 0.2181 1.0245 0.1452 0.038 Uiso 1 1 calc R U . . .
C25 C 0.2268(6) 1.0379(4) 0.2172(3) 0.0246(18) Uani 1 1 d . . . . .
C26 C 0.2082(7) 1.0071(4) 0.2594(3) 0.0256(18) Uani 1 1 d . . . . .
C27 C 0.2366(7) 1.0424(4) 0.3045(3) 0.0304(19) Uani 1 1 d . . . . .
H27 H 0.2243 1.0216 0.3322 0.036 Uiso 1 1 calc R U . . .
C28 C 0.2817(7) 1.1061(4) 0.3073(3) 0.033(2) Uani 1 1 d . . . . .
H28 H 0.3027 1.1284 0.3372 0.040 Uiso 1 1 calc R U . . .
C29 C 0.2974(6) 1.1393(4) 0.2658(3) 0.0279(19) Uani 1 1 d . . . . .
H29 H 0.3270 1.1836 0.2687 0.034 Uiso 1 1 calc R U . . .
C30 C 0.2702(7) 1.1079(4) 0.2217(3) 0.032(2) Uani 1 1 d . . . . .
C31 C 0.3076(8) 1.2043(4) 0.1806(4) 0.045(3) Uani 1 1 d . . . . .
H31A H 0.3849 1.2154 0.2023 0.054 Uiso 1 1 calc R U . . .
H31B H 0.2441 1.2279 0.1920 0.054 Uiso 1 1 calc R U . . .
C32 C 0.3159(8) 1.2237(4) 0.1309(4) 0.044(3) Uani 1 1 d . . . . .
H32A H 0.2386 1.2122 0.1092 0.053 Uiso 1 1 calc R U . . .
H32B H 0.3328 1.2713 0.1305 0.053 Uiso 1 1 calc R U . . .
C33 C 0.4363(8) 1.2153(4) 0.0723(3) 0.039(2) Uani 1 1 d . . . . .
H33A H 0.4770 1.2592 0.0785 0.047 Uiso 1 1 calc R U . . .
H33B H 0.3605 1.2187 0.0494 0.047 Uiso 1 1 calc R U . . .
C34 C 0.5178(8) 1.1688(4) 0.0520(3) 0.040(2) Uani 1 1 d . . . . .
H34A H 0.4825 1.1236 0.0503 0.048 Uiso 1 1 calc R U . . .
H34B H 0.5246 1.1811 0.0198 0.048 Uiso 1 1 calc R U . . .
C35 C 0.7185(8) 1.1307(4) 0.0649(3) 0.038(2) Uani 1 1 d . . . . .
H35A H 0.7241 1.1412 0.0322 0.046 Uiso 1 1 calc R U . . .
H35B H 0.6889 1.0846 0.0649 0.046 Uiso 1 1 calc R U . . .
C36 C 0.8436(8) 1.1413(4) 0.0972(3) 0.038(2) Uani 1 1 d . . . . .
H36A H 0.9024 1.1155 0.0845 0.045 Uiso 1 1 calc R U . . .
H36B H 0.8712 1.1878 0.0986 0.045 Uiso 1 1 calc R U . . .
C37 C 0.9534(7) 1.1206(4) 0.1740(3) 0.033(2) Uani 1 1 d . . . . .
H37A H 0.9967 1.1637 0.1743 0.040 Uiso 1 1 calc R U . . .
H37B H 1.0012 1.0875 0.1618 0.040 Uiso 1 1 calc R U . . .
C38 C 0.9391(7) 1.1053(4) 0.2232(3) 0.0293(19) Uani 1 1 d . . . . .
H38A H 1.0180 1.1100 0.2448 0.035 Uiso 1 1 calc R U . . .
H38B H 0.8849 1.1357 0.2344 0.035 Uiso 1 1 calc R U . . .
C39 C 0.8714(7) 1.0150(4) 0.2653(3) 0.0300(19) Uani 1 1 d . . . . .
C40 C 0.9015(8) 1.0490(4) 0.3088(3) 0.033(2) Uani 1 1 d . . . . .
H40 H 0.9367 1.0921 0.3105 0.040 Uiso 1 1 calc R U . . .
C41 C 0.8801(8) 1.0201(4) 0.3508(3) 0.034(2) Uani 1 1 d . . . . .
H41 H 0.8984 1.0444 0.3799 0.041 Uiso 1 1 calc R U . . .
C42 C 0.8321(8) 0.9558(4) 0.3491(3) 0.032(2) Uani 1 1 d . . . . .
H42 H 0.8184 0.9369 0.3773 0.039 Uiso 1 1 calc R U . . .
C43 C 0.8033(7) 0.9180(4) 0.3055(3) 0.0234(17) Uani 1 1 d . . . . .
C44 C 0.8210(7) 0.9468(4) 0.2624(3) 0.0264(18) Uani 1 1 d . . . . .
C45 C 0.7901(7) 0.9106(4) 0.2186(3) 0.0292(19) Uani 1 1 d . . . . .
H45 H 0.8012 0.9306 0.1905 0.035 Uiso 1 1 calc R U . . .
C46 C 0.7438(7) 0.8462(4) 0.2163(3) 0.033(2) Uani 1 1 d . . . . .
H46 H 0.7212 0.8228 0.1868 0.040 Uiso 1 1 calc R U . . .
C47 C 0.7307(7) 0.8153(4) 0.2599(3) 0.0282(19) Uani 1 1 d . . . . .
H47 H 0.7025 0.7710 0.2589 0.034 Uiso 1 1 calc R U . . .
C48 C 0.7587(7) 0.8498(4) 0.3026(3) 0.0251(18) Uani 1 1 d . . . . .
C49 C 0.7256(7) 0.7545(4) 0.3477(3) 0.0267(18) Uani 1 1 d . . . . .
H49A H 0.7901 0.7316 0.3364 0.032 Uiso 1 1 calc R U . . .
H49B H 0.6481 0.7405 0.3271 0.032 Uiso 1 1 calc R U . . .
C50 C 0.7227(8) 0.7378(4) 0.3983(3) 0.034(2) Uani 1 1 d . . . . .
H50A H 0.7229 0.6899 0.4007 0.041 Uiso 1 1 calc R U . . .
H50B H 0.7967 0.7570 0.4189 0.041 Uiso 1 1 calc R U . . .
C51 C 0.6377(8) 0.8219(5) 0.4398(3) 0.043(2) Uani 1 1 d . . . . .
H51A H 0.6510 0.8562 0.4178 0.051 Uiso 1 1 calc R U . . .
H51B H 0.7099 0.8223 0.4650 0.051 Uiso 1 1 calc R U . . .
C52 C 0.5275(8) 0.8363(5) 0.4613(3) 0.039(2) Uani 1 1 d . . . . .
H52A H 0.5077 0.7994 0.4801 0.046 Uiso 1 1 calc R U . . .
H52B H 0.5456 0.8758 0.4825 0.046 Uiso 1 1 calc R U . . .
C53 C 0.3224(7) 0.8626(4) 0.4437(3) 0.035(2) Uani 1 1 d . . . . .
H53A H 0.3432 0.9001 0.4666 0.042 Uiso 1 1 calc R U . . .
H53B H 0.2948 0.8252 0.4603 0.042 Uiso 1 1 calc R U . . .
C54 C 0.2245(8) 0.8792(4) 0.4045(3) 0.040(2) Uani 1 1 d . . . . .
H54A H 0.1571 0.8959 0.4178 0.048 Uiso 1 1 calc R U . . .
H54B H 0.2547 0.9140 0.3862 0.048 Uiso 1 1 calc R U . . .
C55 C 0.1997(8) 0.4534(4) 0.5049(3) 0.038(2) Uani 1 1 d . . . . .
H55 H 0.2228 0.4876 0.5281 0.045 Uiso 1 1 calc R U . . .
C56 C 0.1724(7) 0.4698(4) 0.4578(3) 0.033(2) Uani 1 1 d . . . . .
H56 H 0.1783 0.5138 0.4492 0.039 Uiso 1 1 calc R U . . .
C57 C 0.1360(7) 0.4195(4) 0.4237(3) 0.0283(19) Uani 1 1 d . . . . .
C58 C 0.1285(8) 0.3541(4) 0.4376(3) 0.035(2) Uani 1 1 d . . . . .
H58 H 0.1016 0.3192 0.4152 0.042 Uiso 1 1 calc R U . . .
C59 C 0.1620(8) 0.3432(4) 0.4853(3) 0.039(2) Uani 1 1 d . . . . .
H59 H 0.1618 0.2995 0.4947 0.047 Uiso 1 1 calc R U . . .
C60 C 0.1766(7) 0.4786(4) 0.3552(3) 0.0249(18) Uani 1 1 d . . . . .
H60 H 0.2487 0.4968 0.3743 0.030 Uiso 1 1 calc R U . . .
C61 C 0.1441(7) 0.4965(4) 0.3089(3) 0.0245(18) Uani 1 1 d . . . . .
H61 H 0.1935 0.5280 0.2971 0.029 Uiso 1 1 calc R U . . .
C62 C 0.0387(6) 0.4688(3) 0.2786(3) 0.0203(16) Uani 1 1 d . . . . .
C63 C -0.0320(7) 0.4212(4) 0.2976(3) 0.0251(18) Uani 1 1 d . . . . .
H63 H -0.1018 0.4007 0.2783 0.030 Uiso 1 1 calc R U . . .
C64 C 0.0013(7) 0.4044(4) 0.3451(3) 0.0266(18) Uani 1 1 d . . . . .
H64 H -0.0465 0.3727 0.3576 0.032 Uiso 1 1 calc R U . . .
C65 C 0.0350(7) 0.5614(4) 0.1658(3) 0.0282(19) Uani 1 1 d . . . . .
H65 H 0.0848 0.5923 0.1537 0.034 Uiso 1 1 calc R U . . .
C66 C 0.0717(7) 0.5394(4) 0.2103(3) 0.0245(18) Uani 1 1 d . . . . .
H66 H 0.1457 0.5561 0.2288 0.029 Uiso 1 1 calc R U . . .
C67 C -0.0003(6) 0.4916(3) 0.2290(3) 0.0203(16) Uani 1 1 d . . . . .
C68 C -0.1113(7) 0.4678(4) 0.1986(3) 0.0260(18) Uani 1 1 d . . . . .
H68 H -0.1617 0.4358 0.2094 0.031 Uiso 1 1 calc R U . . .
C69 C -0.1448(7) 0.4908(4) 0.1544(3) 0.0248(18) Uani 1 1 d . . . . .
H69 H -0.2167 0.4737 0.1346 0.030 Uiso 1 1 calc R U . . .
C70 C -0.1530(7) 0.6616(4) 0.0453(3) 0.031(2) Uani 1 1 d . . . . .
H70 H -0.1464 0.7074 0.0427 0.037 Uiso 1 1 calc R U . . .
C71 C -0.1073(7) 0.6365(4) 0.0891(3) 0.0258(18) Uani 1 1 d . . . . .
H71 H -0.0721 0.6643 0.1154 0.031 Uiso 1 1 calc R U . . .
C72 C -0.1156(6) 0.5681(4) 0.0926(3) 0.0233(17) Uani 1 1 d . . . . .
C73 C -0.1679(7) 0.5283(4) 0.0534(3) 0.0292(19) Uani 1 1 d . . . . .
H73 H -0.1748 0.4824 0.0554 0.035 Uiso 1 1 calc R U . . .
C74 C -0.2096(7) 0.5576(4) 0.0113(3) 0.034(2) Uani 1 1 d . . . . .
H74 H -0.2422 0.5303 -0.0155 0.041 Uiso 1 1 calc R U . . .
C75 C 0.7415(8) 0.6686(4) 0.7138(3) 0.0309(19) Uani 1 1 d . . . . .
C76 C 0.8388(8) 0.7110(4) 0.7103(3) 0.038(2) Uani 1 1 d . . . . .
H76 H 0.8368 0.7343 0.6824 0.045 Uiso 1 1 calc R U . . .
C77 C 0.9410(8) 0.7206(4) 0.7473(3) 0.032(2) Uani 1 1 d . . . . .
H77 H 1.0068 0.7489 0.7434 0.038 Uiso 1 1 calc R U . . .
C78 C 0.9447(7) 0.6889(4) 0.7887(3) 0.0301(19) Uani 1 1 d . . . . .
H78 H 1.0118 0.6966 0.8137 0.036 Uiso 1 1 calc R U . . .
C79 C 0.8467(7) 0.6438(4) 0.7943(3) 0.0257(18) Uani 1 1 d . . . . .
C80 C 0.7431(8) 0.6329(4) 0.7567(3) 0.031(2) Uani 1 1 d . . . . .
C81 C 0.6467(8) 0.5869(4) 0.7629(3) 0.033(2) Uani 1 1 d . . . . .
H81 H 0.5788 0.5787 0.7384 0.040 Uiso 1 1 calc R U . . .
C82 C 0.6540(8) 0.5546(4) 0.8053(3) 0.033(2) Uani 1 1 d . . . . .
H82 H 0.5907 0.5243 0.8088 0.039 Uiso 1 1 calc R U . . .
C83 C 0.7542(8) 0.5661(4) 0.8433(3) 0.031(2) Uani 1 1 d . . . . .
H83 H 0.7573 0.5437 0.8716 0.038 Uiso 1 1 calc R U . . .
C84 C 0.8487(7) 0.6112(4) 0.8382(3) 0.0298(19) Uani 1 1 d . . . . .
C85 C 0.9487(7) 0.6132(4) 0.9212(3) 0.0299(19) Uani 1 1 d . . . . .
H85A H 0.9572 0.5664 0.9272 0.036 Uiso 1 1 calc R U . . .
H85B H 0.8719 0.6260 0.9291 0.036 Uiso 1 1 calc R U . . .
C86 C 1.0537(7) 0.6542(4) 0.9506(3) 0.035(2) Uani 1 1 d . . . . .
H86A H 1.0475 0.7006 0.9430 0.042 Uiso 1 1 calc R U . . .
H86B H 1.0526 0.6504 0.9845 0.042 Uiso 1 1 calc R U . . .
C87 C 1.2682(7) 0.6739(4) 0.9617(3) 0.0289(19) Uani 1 1 d . . . . .
H87A H 1.2622 0.6872 0.9943 0.035 Uiso 1 1 calc R U . . .
H87B H 1.2710 0.7137 0.9435 0.035 Uiso 1 1 calc R U . . .
C88 C 1.3822(7) 0.6375(4) 0.9620(3) 0.0294(19) Uani 1 1 d . . . . .
H88A H 1.4530 0.6640 0.9793 0.035 Uiso 1 1 calc R U . . .
H88B H 1.3767 0.5957 0.9777 0.035 Uiso 1 1 calc R U . . .
C89 C 1.5052(7) 0.5971(4) 0.9087(3) 0.036(2) Uani 1 1 d . . . . .
H89A H 1.5730 0.6245 0.9273 0.043 Uiso 1 1 calc R U . . .
H89B H 1.5134 0.5978 0.8752 0.043 Uiso 1 1 calc R U . . .
C90 C 1.5149(7) 0.5278(4) 0.9246(3) 0.0270(18) Uani 1 1 d . . . . .
H90A H 1.5880 0.5096 0.9168 0.032 Uiso 1 1 calc R U . . .
H90B H 1.5204 0.5271 0.9591 0.032 Uiso 1 1 calc R U . . .
C91 C 1.4304(8) 0.4209(4) 0.8986(3) 0.039(2) Uani 1 1 d . . . . .
H91A H 1.3533 0.3959 0.8981 0.047 Uiso 1 1 calc R U . . .
H91B H 1.4871 0.4097 0.9272 0.047 Uiso 1 1 calc R U . . .
C92 C 1.4795(8) 0.4005(4) 0.8559(3) 0.040(2) Uani 1 1 d . . . . .
H92A H 1.5654 0.4154 0.8607 0.048 Uiso 1 1 calc R U . . .
H92B H 1.4743 0.3523 0.8525 0.048 Uiso 1 1 calc R U . . .
C93 C 1.3103(8) 0.3949(4) 0.7896(3) 0.032(2) Uani 1 1 d . . . . .
C94 C 1.2472(7) 0.3438(4) 0.8079(3) 0.032(2) Uani 1 1 d . . . . .
H94 H 1.2775 0.3276 0.8379 0.039 Uiso 1 1 calc R U . . .
C95 C 1.1354(8) 0.3168(4) 0.7798(3) 0.034(2) Uani 1 1 d . . . . .
H95 H 1.0918 0.2837 0.7928 0.041 Uiso 1 1 calc R U . . .
C96 C 1.0889(8) 0.3360(4) 0.7358(3) 0.032(2) Uani 1 1 d . . . . .
H96 H 1.0155 0.3162 0.7188 0.038 Uiso 1 1 calc R U . . .
C97 C 1.1535(8) 0.3878(4) 0.7149(3) 0.0303(19) Uani 1 1 d . . . . .
C98 C 1.2611(7) 0.4192(4) 0.7422(3) 0.033(2) Uani 1 1 d . . . . .
C99 C 1.3238(8) 0.4710(4) 0.7224(3) 0.037(2) Uani 1 1 d . . . . .
H99 H 1.3931 0.4929 0.7409 0.044 Uiso 1 1 calc R U . . .
C100 C 1.2838(9) 0.4890(4) 0.6763(3) 0.045(2) Uani 1 1 d . . . . .
H100 H 1.3256 0.5230 0.6635 0.054 Uiso 1 1 calc R U . . .
C101 C 1.1782(9) 0.4554(5) 0.6483(3) 0.044(2) Uani 1 1 d . . . . .
H101 H 1.1515 0.4666 0.6166 0.053 Uiso 1 1 calc R U . . .
C102 C 1.1160(8) 0.4070(4) 0.6674(4) 0.038(2) Uani 1 1 d . . . . .
C103 C 0.9934(8) 0.3739(5) 0.5912(3) 0.051(3) Uani 1 1 d . . . . .
H10A H 1.0622 0.3557 0.5798 0.061 Uiso 1 1 calc R U . . .
H10B H 0.9873 0.4195 0.5815 0.061 Uiso 1 1 calc R U . . .
C104 C 0.8777(9) 0.3339(5) 0.5699(3) 0.046(2) Uani 1 1 d . . . . .
H10C H 0.8722 0.3270 0.5355 0.055 Uiso 1 1 calc R U . . .
H10D H 0.8774 0.2907 0.5841 0.055 Uiso 1 1 calc R U . . .
C105 C 0.6625(9) 0.3386(4) 0.5538(3) 0.045(3) Uani 1 1 d . . . . .
H10E H 0.6541 0.2925 0.5621 0.055 Uiso 1 1 calc R U . . .
H10F H 0.6591 0.3397 0.5194 0.055 Uiso 1 1 calc R U . . .
C106 C 0.5629(10) 0.3744(6) 0.5666(5) 0.076(4) Uani 1 1 d . . . . .
H10G H 0.4895 0.3621 0.5429 0.091 Uiso 1 1 calc R U . . .
H10H H 0.5488 0.3592 0.5973 0.091 Uiso 1 1 calc R U . . .
C107 C 0.4791(11) 0.4623(8) 0.5915(6) 0.123(7) Uani 1 1 d . . . . .
H10I H 0.5001 0.4619 0.6262 0.147 Uiso 1 1 calc R U . . .
H10J H 0.4028 0.4361 0.5805 0.147 Uiso 1 1 calc R U . . .
C108 C 0.4695(11) 0.5318(7) 0.5749(6) 0.099(5) Uani 1 1 d . . . . .
H10K H 0.4704 0.5320 0.5408 0.119 Uiso 1 1 calc R U . . .
H10L H 0.3925 0.5485 0.5799 0.119 Uiso 1 1 calc R U . . .
C109 C 0.5428(9) 0.6405(6) 0.6004(4) 0.061(3) Uani 1 1 d . . . . .
H10M H 0.4650 0.6459 0.6103 0.073 Uiso 1 1 calc R U . . .
H10N H 0.5368 0.6566 0.5682 0.073 Uiso 1 1 calc R U . . .
C110 C 0.6417(9) 0.6796(5) 0.6339(3) 0.053(3) Uani 1 1 d . . . . .
H11A H 0.7208 0.6727 0.6255 0.063 Uiso 1 1 calc R U . . .
H11B H 0.6277 0.7267 0.6328 0.063 Uiso 1 1 calc R U . . .
C111 C 0.8383(12) 0.8928(5) 0.0548(4) 0.072(4) Uani 1 1 d . . . . .
H111 H 0.9158 0.8706 0.0608 0.086 Uiso 1 1 calc R U . . .
C112 C 0.3948(15) 0.9627(6) 0.0748(5) 0.118(7) Uani 1 1 d . . . . .
H11C H 0.3683 1.0047 0.0845 0.178 Uiso 1 1 calc R U . . .
H11D H 0.3246 0.9328 0.0634 0.178 Uiso 1 1 calc R U . . .
H11E H 0.4403 0.9690 0.0495 0.178 Uiso 1 1 calc R U . . .
C113 C 0.4994(13) 0.0264(7) 0.4190(6) 0.103(6) Uani 1 1 d D . . . .
H11F H 0.5129 0.0322 0.4534 0.155 Uiso 1 1 calc R U . . .
H11G H 0.4353 -0.0075 0.4085 0.155 Uiso 1 1 calc R U . . .
H11H H 0.4760 0.0675 0.4047 0.155 Uiso 1 1 calc R U . . .
C118 C 0.0826(7) 0.8472(4) 0.2931(3) 0.0303(19) Uani 1 1 d . . . . .
H11I H 0.1338 0.8162 0.2806 0.036 Uiso 1 1 calc R U . . .
H11J H 0.0032 0.8451 0.2718 0.036 Uiso 1 1 calc R U . . .
C119 C 0.0680(7) 0.8291(4) 0.3420(3) 0.0283(19) Uani 1 1 d . . . . .
H11K H 0.0226 0.8626 0.3551 0.034 Uiso 1 1 calc R U . . .
H11L H 0.0204 0.7871 0.3399 0.034 Uiso 1 1 calc R U . . .

loop_
_atom_site_aniso_label
_atom_site_aniso_U_11
_atom_site_aniso_U_22
_atom_site_aniso_U_33
_atom_site_aniso_U_23
_atom_site_aniso_U_13
_atom_site_aniso_U_12
Cd1 0.0283(3) 0.0193(3) 0.0292(3) -0.0022(2) 0.0099(3) -0.0027(2)
Cd2 0.0322(3) 0.0235(3) 0.0344(4) -0.0022(3) 0.0133(3) -0.0026(3)
Br1 0.0354(5) 0.0324(5) 0.0339(5) -0.0071(4) 0.0127(4) -0.0092(4)
Br2 0.0265(4) 0.0207(4) 0.0314(5) -0.0012(3) 0.0068(4) -0.0016(3)
Br3 0.0464(6) 0.0298(5) 0.0447(6) 0.0056(4) 0.0104(5) 0.0111(4)
Br4 0.0348(5) 0.0300(5) 0.0533(6) 0.0016(4) 0.0141(4) -0.0081(4)
Br5 0.0542(6) 0.0317(5) 0.0470(6) -0.0100(4) 0.0283(5) -0.0137(4)
Br6 0.0359(5) 0.0272(5) 0.0480(6) -0.0011(4) 0.0135(4) 0.0025(4)
Br7 0.0500(6) 0.0455(6) 0.0595(7) 0.0193(5) 0.0180(5) 0.0138(5)
Br8 0.0369(5) 0.0420(5) 0.0482(6) -0.0037(4) 0.0148(4) -0.0112(4)
Cl1 0.094(3) 0.108(3) 0.117(3) 0.035(2) -0.001(2) -0.007(2)
Cl2 0.089(2) 0.0517(18) 0.108(3) -0.0075(18) 0.010(2) -0.0043(17)
Cl3 0.072(2) 0.0571(19) 0.104(3) -0.0061(17) 0.0218(19) -0.0045(16)
O1 0.031(3) 0.023(3) 0.037(3) 0.000(3) 0.008(3) -0.002(2)
O2 0.025(3) 0.031(3) 0.043(4) -0.009(3) 0.006(3) 0.005(3)
O3 0.034(3) 0.051(4) 0.026(3) 0.001(3) 0.008(3) 0.010(3)
O4 0.035(3) 0.036(4) 0.047(4) -0.005(3) 0.015(3) 0.001(3)
O5 0.028(3) 0.018(3) 0.032(3) 0.003(2) 0.010(3) 0.005(2)
O6 0.026(3) 0.027(3) 0.035(3) 0.007(3) 0.009(3) -0.002(2)
O7 0.020(3) 0.031(3) 0.037(3) 0.009(3) 0.005(3) -0.002(2)
O8 0.026(3) 0.028(3) 0.039(4) 0.004(3) -0.001(3) 0.001(3)
O9 0.027(3) 0.027(3) 0.051(4) 0.014(3) 0.010(3) 0.006(3)
O10 0.026(3) 0.027(3) 0.049(4) 0.006(3) 0.012(3) -0.007(2)
O11 0.029(3) 0.065(4) 0.033(4) 0.001(3) -0.001(3) 0.010(3)
O12 0.051(4) 0.066(5) 0.054(5) -0.028(4) -0.018(4) 0.027(4)
O13 0.020(4) 0.083(6) 0.193(10) -0.070(7) 0.004(5) 0.006(4)
O14 0.039(4) 0.030(3) 0.061(5) -0.003(3) 0.001(3) 0.000(3)
O15 0.050(4) 0.049(4) 0.032(4) -0.001(3) 0.015(3) 0.006(3)
O16 0.030(3) 0.045(4) 0.050(4) 0.003(3) 0.010(3) -0.002(3)
O17 0.029(3) 0.030(3) 0.053(4) -0.001(3) 0.002(3) 0.000(3)
O18 0.026(3) 0.039(3) 0.028(3) 0.001(3) 0.012(3) 0.004(3)
O19 0.027(3) 0.020(3) 0.041(3) -0.001(2) 0.014(3) -0.003(2)
O20 0.025(3) 0.073(5) 0.023(3) 0.007(3) 0.002(3) -0.005(3)
O21 0.106(7) 0.051(5) 0.052(5) 0.009(4) 0.011(5) -0.005(5)
O22 0.166(13) 0.166(13) 0.105(9) -0.011(9) 0.042(9) -0.078(11)
O23 0.37(2) 0.40(3) 0.066(8) -0.093(12) 0.002(11) 0.22(2)
N1 0.028(4) 0.024(3) 0.033(4) -0.002(3) 0.014(3) -0.005(3)
N2 0.018(3) 0.016(3) 0.027(4) -0.001(3) 0.009(3) -0.003(3)
N3 0.019(3) 0.013(3) 0.037(4) -0.006(3) 0.003(3) -0.006(3)
N4 0.034(4) 0.027(4) 0.048(5) 0.002(4) 0.014(4) -0.006(3)
N5 0.038(4) 0.044(5) 0.037(5) 0.002(4) -0.002(4) -0.007(4)
N6 0.023(3) 0.016(3) 0.031(4) 0.004(3) 0.005(3) -0.004(3)
N7 0.021(3) 0.022(3) 0.024(4) 0.001(3) 0.011(3) 0.000(3)
N8 0.027(4) 0.028(4) 0.037(4) 0.002(3) 0.006(3) 0.000(3)
C1 0.029(4) 0.029(4) 0.034(5) 0.000(4) 0.015(4) -0.003(4)
C2 0.021(4) 0.021(4) 0.026(4) 0.000(3) 0.005(3) 0.004(3)
C3 0.020(4) 0.018(4) 0.024(4) 0.004(3) 0.002(3) -0.001(3)
C4 0.025(4) 0.030(4) 0.025(4) -0.002(4) 0.007(4) -0.004(4)
C5 0.023(4) 0.022(4) 0.030(5) 0.001(3) 0.004(4) -0.003(3)
C6 0.023(4) 0.021(4) 0.031(5) 0.000(3) 0.010(4) 0.002(3)
C7 0.020(4) 0.025(4) 0.027(4) -0.006(3) 0.003(3) -0.002(3)
C8 0.020(4) 0.017(4) 0.028(4) -0.001(3) 0.005(3) -0.004(3)
C9 0.021(4) 0.024(4) 0.026(4) 0.001(3) 0.010(3) 0.000(3)
C10 0.021(4) 0.024(4) 0.022(4) -0.005(3) 0.000(3) -0.006(3)
C11 0.039(5) 0.026(4) 0.023(4) -0.002(4) 0.010(4) -0.005(4)
C12 0.024(4) 0.024(4) 0.033(5) 0.004(4) 0.007(4) -0.006(3)
C13 0.019(4) 0.015(4) 0.034(5) -0.002(3) 0.003(4) -0.004(3)
C14 0.021(4) 0.020(4) 0.030(5) -0.002(3) -0.001(4) -0.006(3)
C15 0.028(4) 0.027(4) 0.026(5) 0.006(4) -0.003(4) 0.001(4)
C16 0.037(5) 0.024(4) 0.054(6) -0.001(4) 0.017(5) -0.006(4)
C17 0.035(5) 0.021(4) 0.043(5) -0.004(4) 0.016(4) -0.010(4)
C18 0.023(4) 0.017(4) 0.037(5) 0.004(4) 0.006(4) -0.001(3)
C19 0.024(4) 0.024(4) 0.032(5) 0.000(4) 0.000(4) 0.002(3)
C20 0.029(5) 0.028(5) 0.039(5) 0.006(4) 0.009(4) -0.010(4)
C21 0.017(4) 0.017(4) 0.033(5) 0.003(3) 0.001(3) 0.003(3)
C22 0.019(4) 0.023(4) 0.034(5) 0.001(4) 0.006(4) 0.000(3)
C23 0.024(4) 0.031(5) 0.031(5) -0.001(4) 0.000(4) -0.005(4)
C24 0.026(4) 0.026(4) 0.041(5) 0.001(4) 0.005(4) -0.002(4)
C25 0.009(3) 0.026(4) 0.037(5) -0.001(4) 0.001(3) 0.004(3)
C26 0.020(4) 0.025(4) 0.033(5) -0.001(4) 0.007(4) 0.003(3)
C27 0.022(4) 0.027(4) 0.040(5) -0.003(4) 0.005(4) -0.004(4)
C28 0.033(5) 0.026(5) 0.040(5) -0.005(4) 0.006(4) 0.002(4)
C29 0.011(4) 0.023(4) 0.049(6) -0.001(4) 0.002(4) 0.007(3)
C30 0.017(4) 0.020(4) 0.060(6) -0.002(4) 0.013(4) 0.000(3)
C31 0.030(5) 0.030(5) 0.081(8) 0.017(5) 0.021(5) 0.006(4)
C32 0.023(5) 0.033(5) 0.077(8) 0.013(5) 0.006(5) -0.002(4)
C33 0.032(5) 0.039(5) 0.043(6) 0.002(4) 0.002(4) -0.006(4)
C34 0.033(5) 0.036(5) 0.048(6) 0.007(4) 0.001(5) -0.004(4)
C35 0.035(5) 0.033(5) 0.044(6) -0.007(4) 0.006(4) -0.002(4)
C36 0.031(5) 0.036(5) 0.045(6) -0.006(4) 0.007(4) -0.004(4)
C37 0.016(4) 0.032(5) 0.054(6) 0.010(4) 0.011(4) 0.000(3)
C38 0.017(4) 0.028(4) 0.042(5) 0.007(4) 0.001(4) 0.003(3)
C39 0.019(4) 0.025(4) 0.046(6) 0.004(4) 0.009(4) 0.001(3)
C40 0.040(5) 0.021(4) 0.038(5) -0.001(4) 0.007(4) -0.009(4)
C41 0.045(5) 0.020(4) 0.039(5) -0.005(4) 0.014(4) 0.001(4)
C42 0.039(5) 0.027(4) 0.033(5) -0.001(4) 0.015(4) 0.003(4)
C43 0.020(4) 0.021(4) 0.030(5) -0.004(3) 0.008(3) -0.002(3)
C44 0.016(4) 0.022(4) 0.041(5) -0.001(4) 0.006(4) 0.003(3)
C45 0.023(4) 0.028(4) 0.037(5) 0.007(4) 0.007(4) -0.003(4)
C46 0.021(4) 0.034(5) 0.044(5) -0.001(4) 0.007(4) -0.004(4)
C47 0.024(4) 0.020(4) 0.043(5) 0.004(4) 0.013(4) 0.001(3)
C48 0.018(4) 0.023(4) 0.032(5) -0.001(4) 0.000(4) -0.003(3)
C49 0.027(4) 0.018(4) 0.034(5) 0.006(3) 0.000(4) 0.002(3)
C50 0.031(5) 0.030(5) 0.044(6) 0.008(4) 0.011(4) 0.005(4)
C51 0.030(5) 0.059(7) 0.040(6) 0.004(5) 0.008(4) 0.006(5)
C52 0.037(5) 0.046(6) 0.034(5) 0.003(4) 0.008(4) 0.009(4)
C53 0.028(5) 0.039(5) 0.037(5) -0.007(4) 0.006(4) 0.007(4)
C54 0.050(6) 0.032(5) 0.041(6) -0.005(4) 0.016(5) 0.011(4)
C55 0.047(6) 0.024(5) 0.039(6) 0.003(4) -0.001(5) -0.005(4)
C56 0.031(5) 0.028(5) 0.038(5) 0.003(4) 0.006(4) -0.001(4)
C57 0.022(4) 0.030(4) 0.033(5) 0.005(4) 0.006(4) -0.004(4)
C58 0.041(5) 0.029(5) 0.037(5) 0.012(4) 0.010(4) 0.003(4)
C59 0.043(6) 0.032(5) 0.045(6) 0.014(4) 0.012(5) -0.001(4)
C60 0.021(4) 0.025(4) 0.027(5) 0.004(3) 0.002(3) -0.001(3)
C61 0.021(4) 0.017(4) 0.035(5) 0.008(3) 0.003(4) -0.005(3)
C62 0.019(4) 0.015(4) 0.028(4) 0.005(3) 0.008(3) -0.002(3)
C63 0.021(4) 0.028(4) 0.024(4) 0.001(3) 0.002(3) -0.011(3)
C64 0.028(4) 0.021(4) 0.032(5) 0.001(3) 0.010(4) -0.003(3)
C65 0.024(4) 0.030(4) 0.029(5) -0.006(4) 0.006(4) -0.009(4)
C66 0.024(4) 0.025(4) 0.022(4) 0.005(3) 0.000(3) -0.006(3)
C67 0.020(4) 0.014(3) 0.029(4) -0.001(3) 0.010(3) 0.000(3)
C68 0.022(4) 0.025(4) 0.032(5) 0.006(4) 0.009(4) -0.004(3)
C69 0.016(4) 0.024(4) 0.032(5) 0.000(4) 0.000(3) -0.009(3)
C70 0.024(4) 0.029(5) 0.039(5) 0.008(4) 0.007(4) -0.002(4)
C71 0.025(4) 0.023(4) 0.029(5) 0.000(3) 0.009(4) -0.006(3)
C72 0.015(4) 0.023(4) 0.031(5) -0.008(3) 0.004(3) 0.000(3)
C73 0.018(4) 0.025(4) 0.045(5) 0.001(4) 0.007(4) 0.002(3)
C74 0.028(5) 0.035(5) 0.034(5) -0.005(4) -0.003(4) -0.002(4)
C75 0.030(5) 0.025(4) 0.041(5) 0.002(4) 0.013(4) 0.008(4)
C76 0.045(6) 0.034(5) 0.040(6) 0.006(4) 0.021(5) 0.007(4)
C77 0.040(5) 0.025(4) 0.033(5) -0.004(4) 0.013(4) -0.003(4)
C78 0.022(4) 0.037(5) 0.032(5) -0.010(4) 0.009(4) -0.003(4)
C79 0.022(4) 0.027(4) 0.030(5) -0.005(4) 0.011(4) 0.003(3)
C80 0.033(5) 0.024(4) 0.039(5) -0.004(4) 0.019(4) 0.000(4)
C81 0.029(5) 0.034(5) 0.038(5) -0.010(4) 0.013(4) 0.003(4)
C82 0.032(5) 0.028(5) 0.041(5) -0.006(4) 0.017(4) -0.006(4)
C83 0.037(5) 0.029(5) 0.031(5) 0.004(4) 0.014(4) 0.003(4)
C84 0.026(4) 0.026(4) 0.041(5) -0.002(4) 0.015(4) 0.004(4)
C85 0.022(4) 0.045(5) 0.026(5) 0.008(4) 0.010(4) 0.010(4)
C86 0.034(5) 0.041(5) 0.032(5) 0.001(4) 0.011(4) 0.009(4)
C87 0.038(5) 0.022(4) 0.028(5) 0.001(3) 0.012(4) -0.003(4)
C88 0.026(4) 0.032(5) 0.031(5) 0.005(4) 0.009(4) -0.002(4)
C89 0.024(4) 0.037(5) 0.048(6) -0.005(4) 0.016(4) -0.005(4)
C90 0.021(4) 0.035(5) 0.026(4) 0.001(4) 0.006(4) 0.004(4)
C91 0.032(5) 0.039(5) 0.042(6) 0.003(4) -0.002(4) -0.002(4)
C92 0.029(5) 0.034(5) 0.057(7) -0.009(5) 0.008(5) 0.005(4)
C93 0.038(5) 0.021(4) 0.042(5) -0.003(4) 0.025(4) 0.003(4)
C94 0.033(5) 0.019(4) 0.048(6) -0.004(4) 0.016(4) 0.004(4)
C95 0.035(5) 0.031(5) 0.042(6) -0.006(4) 0.022(4) -0.002(4)
C96 0.030(5) 0.028(5) 0.039(5) -0.006(4) 0.013(4) 0.005(4)
C97 0.035(5) 0.032(5) 0.026(5) -0.009(4) 0.010(4) 0.011(4)
C98 0.026(4) 0.031(5) 0.047(6) -0.005(4) 0.017(4) 0.007(4)
C99 0.033(5) 0.028(5) 0.052(6) 0.009(4) 0.018(4) -0.002(4)
C100 0.056(6) 0.032(5) 0.051(6) 0.011(5) 0.020(5) 0.003(5)
C101 0.050(6) 0.041(6) 0.042(6) 0.003(5) 0.009(5) 0.011(5)
C102 0.023(5) 0.036(5) 0.056(6) -0.008(5) 0.013(4) 0.003(4)
C103 0.041(6) 0.071(7) 0.047(6) 0.022(5) 0.014(5) 0.035(5)
C104 0.050(6) 0.053(6) 0.035(6) 0.002(5) 0.003(5) 0.021(5)
C105 0.056(6) 0.031(5) 0.039(6) -0.001(4) -0.015(5) -0.010(5)
C106 0.038(7) 0.066(9) 0.116(11) -0.027(8) 0.003(7) -0.003(6)
C107 0.032(7) 0.122(14) 0.199(18) -0.088(13) -0.002(9) 0.015(8)
C108 0.041(7) 0.105(12) 0.138(14) -0.055(11) -0.007(8) 0.022(8)
C109 0.038(6) 0.101(10) 0.041(6) -0.014(6) -0.001(5) 0.023(6)
C110 0.048(6) 0.072(8) 0.039(6) 0.005(5) 0.006(5) 0.020(6)
C111 0.103(10) 0.057(7) 0.056(8) 0.014(6) 0.015(7) 0.005(7)
C112 0.191(17) 0.049(8) 0.077(10) 0.016(7) -0.072(11) -0.003(9)
C113 0.094(12) 0.058(9) 0.140(15) -0.055(9) -0.019(11) 0.015(9)
C118 0.027(4) 0.022(4) 0.041(5) -0.004(4) 0.007(4) -0.003(4)
C119 0.023(4) 0.028(4) 0.033(5) -0.001(4) 0.005(4) 0.000(4)

loop_
_atom_type_symbol
_atom_type_description
_atom_type_scat_dispersion_real
_atom_type_scat_dispersion_imag
_atom_type_scat_source
C C 0.0033 0.0016 'International Tables Vol C Tables 4.2.6.8 and 6.1.1.4'
H H 0.0000 0.0000 'International Tables Vol C Tables 4.2.6.8 and 6.1.1.4'
N N 0.0061 0.0033 'International Tables Vol C Tables 4.2.6.8 and 6.1.1.4'
O O 0.0106 0.0060 'International Tables Vol C Tables 4.2.6.8 and 6.1.1.4'
Br Br -0.2901 2.4595 'International Tables Vol C Tables 4.2.6.8 and 6.1.1.4'
Cd Cd -0.8075 1.2024 'International Tables Vol C Tables 4.2.6.8 and 6.1.1.4'
Cl Cl 0.1484 0.1585 'International Tables Vol C Tables 4.2.6.8 and 6.1.1.4'

loop_
_geom_angle_atom_site_label_1
_geom_angle_atom_site_label_2
_geom_angle_atom_site_label_3
_geom_angle
Br3 Cd1 Br1 109.78(4)
Br3 Cd1 Br4 107.53(3)
Br1 Cd1 Br4 110.65(3)
Br3 Cd1 Br2 116.18(3)
Br1 Cd1 Br2 102.99(3)
Br4 Cd1 Br2 109.66(3)
Br8 Cd2 Br7 113.44(4)
Br8 Cd2 Br5 107.64(4)
Br7 Cd2 Br5 108.06(4)
Br8 Cd2 Br6 109.44(4)
Br7 Cd2 Br6 113.79(4)
Br5 Cd2 Br6 103.84(3)
C21 O1 C118 117.5(6)
C54 O2 C119 115.6(6)
C52 O3 C53 111.5(6)
C51 O4 C50 115.8(6)
C48 O5 C49 117.5(6)
C39 O6 C38 116.5(6)
C36 O7 C37 111.7(6)
C35 O8 C34 112.4(6)
C33 O9 C32 110.8(6)
C30 O10 C31 115.8(7)
C75 O11 C110 115.6(7)
C109 O12 C108 113.1(9)
C106 O13 C107 108.2(11)
C104 O14 C105 113.0(7)
C102 O15 C103 115.4(7)
C93 O16 C92 118.3(7)
C90 O17 C91 112.9(6)
C88 O18 C89 113.3(6)
C86 O19 C87 111.8(6)
C84 O20 C85 119.1(6)
C5 N1 C1 117.4(6)
C6 N2 C10 120.6(6)
C6 N2 C3 121.2(6)
C10 N2 C3 118.2(6)
C11 N3 C15 119.8(6)
C11 N3 C18 120.2(6)
C15 N3 C18 119.9(7)
C20 N4 C16 117.3(7)
C55 N5 C59 116.9(8)
C64 N6 C60 120.1(7)
C64 N6 C57 121.4(6)
C60 N6 C57 118.5(6)
C69 N7 C65 120.6(7)
C69 N7 C72 120.4(6)
C65 N7 C72 118.9(6)
C70 N8 C74 115.6(7)
N1 C1 C2 124.1(7)
C1 C2 C3 116.4(7)
C4 C3 C2 120.8(7)
C4 C3 N2 120.3(6)
C2 C3 N2 118.9(7)
C3 C4 C5 118.7(7)
N1 C5 C4 122.5(7)
N2 C6 C7 120.5(7)
C6 C7 C8 120.2(7)
C9 C8 C7 118.5(7)
C9 C8 C13 119.8(7)
C7 C8 C13 121.6(7)
C8 C9 C10 119.3(7)
N2 C10 C9 120.6(7)
N3 C11 C12 120.2(7)
C11 C12 C13 121.7(8)
C12 C13 C14 117.4(7)
C12 C13 C8 121.9(7)
C14 C13 C8 120.7(7)
C15 C14 C13 119.5(7)
N3 C15 C14 121.2(7)
N4 C16 C17 123.2(8)
C16 C17 C18 118.2(8)
C19 C18 C17 120.5(7)
C19 C18 N3 120.0(7)
C17 C18 N3 119.5(7)
C18 C19 C20 116.8(7)
N4 C20 C19 124.0(8)
O1 C21 C22 125.3(7)
O1 C21 C26 113.9(7)
C22 C21 C26 120.8(7)
C21 C22 C23 119.8(7)
C24 C23 C22 121.5(8)
C23 C24 C25 119.3(8)
C24 C25 C26 121.9(7)
C24 C25 C30 120.8(7)
C26 C25 C30 117.4(7)
C25 C26 C27 120.7(7)
C25 C26 C21 116.6(7)
C27 C26 C21 122.7(7)
C28 C27 C26 119.9(8)
C27 C28 C29 121.2(8)
C30 C29 C28 121.1(8)
C29 C30 O10 126.7(7)
C29 C30 C25 119.6(8)
O10 C30 C25 113.7(7)
O10 C31 C32 107.6(8)
O9 C32 C31 109.1(7)
O9 C33 C34 108.6(7)
O8 C34 C33 109.3(7)
O8 C35 C36 108.8(7)
O7 C36 C35 108.8(7)
O7 C37 C38 109.8(6)
O6 C38 C37 108.2(7)
C40 C39 O6 125.7(7)
C40 C39 C44 120.1(8)
O6 C39 C44 114.1(7)
C39 C40 C41 121.0(7)
C42 C41 C40 120.1(8)
C41 C42 C43 121.0(8)
C42 C43 C44 119.8(7)
C42 C43 C48 122.7(7)
C44 C43 C48 117.4(7)
C45 C44 C43 120.7(7)
C45 C44 C39 121.5(7)
C43 C44 C39 117.8(7)
C46 C45 C44 121.1(8)
C45 C46 C47 118.9(8)
C48 C47 C46 120.9(7)
C47 C48 O5 125.1(7)
C47 C48 C43 121.0(7)
O5 C48 C43 113.9(7)
O5 C49 C50 108.8(6)
O4 C50 C49 114.0(7)
O4 C51 C52 110.4(7)
O3 C52 C51 109.5(7)
O3 C53 C54 109.8(7)
O2 C54 C53 110.9(7)
N5 C55 C56 123.9(8)
C55 C56 C57 118.0(8)
C56 C57 C58 119.8(8)
C56 C57 N6 120.5(7)
C58 C57 N6 119.7(7)
C59 C58 C57 117.3(8)
N5 C59 C58 124.1(8)
C61 C60 N6 120.0(7)
C60 C61 C62 121.8(7)
C63 C62 C61 117.2(7)
C63 C62 C67 121.3(7)
C61 C62 C67 121.5(6)
C64 C63 C62 120.3(7)
N6 C64 C63 120.5(7)
C66 C65 N7 120.6(7)
C65 C66 C67 120.8(7)
C66 C67 C68 116.6(7)
C66 C67 C62 120.7(7)
C68 C67 C62 122.7(6)
C69 C68 C67 120.9(7)
C68 C69 N7 120.3(7)
N8 C70 C71 124.4(8)
C70 C71 C72 117.5(7)
C73 C72 C71 120.1(8)
C73 C72 N7 120.0(7)
C71 C72 N7 119.8(7)
C74 C73 C72 118.3(8)
N8 C74 C73 124.1(8)
O11 C75 C76 126.8(8)
O11 C75 C80 113.7(7)
C76 C75 C80 119.5(8)
C75 C76 C77 122.1(8)
C78 C77 C76 120.1(8)
C77 C78 C79 120.3(8)
C78 C79 C80 120.0(7)
C78 C79 C84 120.7(7)
C80 C79 C84 119.2(7)
C81 C80 C79 119.1(8)
C81 C80 C75 123.0(8)
C79 C80 C75 117.9(7)
C82 C81 C80 119.9(8)
C81 C82 C83 121.8(7)
C84 C83 C82 119.3(8)
O20 C84 C83 124.8(8)
O20 C84 C79 114.4(7)
C83 C84 C79 120.7(8)
O20 C85 C86 106.8(6)
O19 C86 C85 108.1(7)
O19 C87 C88 109.3(6)
O18 C88 C87 107.6(6)
O18 C89 C90 114.3(6)
O17 C90 C89 108.5(7)
O17 C91 C92 113.2(7)
O16 C92 C91 113.1(7)
O16 C93 C94 125.8(8)
O16 C93 C98 114.4(7)
C94 C93 C98 119.7(8)
C93 C94 C95 118.4(9)
C96 C95 C94 123.9(8)
C95 C96 C97 119.5(8)
C102 C97 C98 118.0(8)
C102 C97 C96 122.8(8)
C98 C97 C96 119.1(8)
C97 C98 C99 119.6(8)
C97 C98 C93 119.1(7)
C99 C98 C93 121.1(8)
C100 C99 C98 120.8(9)
C99 C100 C101 119.3(8)
C102 C101 C100 120.1(9)
C101 C102 O15 124.2(9)
C101 C102 C97 122.0(9)
O15 C102 C97 113.8(8)
O15 C103 C104 109.0(8)
O14 C104 C103 108.8(8)
O14 C105 C106 110.2(8)
O13 C106 C105 117.3(10)
O13 C107 C108 103.5(14)
O12 C108 C107 110.6(11)
O12 C109 C110 109.7(8)
O11 C110 C109 105.9(9)
Cl3 C111 Cl1 111.2(7)
Cl3 C111 Cl2 109.8(7)
Cl1 C111 Cl2 109.9(6)
O1 C118 C119 108.5(6)
O2 C119 C118 113.1(6)

loop_
_geom_bond_atom_site_label_1
_geom_bond_atom_site_label_2
_geom_bond_distance
Cd1 Br3 2.5664(11)
Cd1 Br1 2.5887(10)
Cd1 Br4 2.6097(10)
Cd1 Br2 2.6180(9)
Cd2 Br8 2.5810(10)
Cd2 Br7 2.5842(12)
Cd2 Br5 2.5960(10)
Cd2 Br6 2.5984(10)
Cl1 C111 1.779(11)
Cl2 C111 1.792(12)
Cl3 C111 1.717(12)
O1 C21 1.367(9)
O1 C118 1.437(8)
O2 C54 1.399(9)
O2 C119 1.430(9)
O3 C52 1.391(10)
O3 C53 1.434(9)
O4 C51 1.385(10)
O4 C50 1.411(9)
O5 C48 1.361(9)
O5 C49 1.436(8)
O6 C39 1.364(9)
O6 C38 1.429(8)
O7 C36 1.399(9)
O7 C37 1.437(9)
O8 C35 1.423(10)
O8 C34 1.426(10)
O9 C33 1.413(10)
O9 C32 1.419(10)
O10 C30 1.366(10)
O10 C31 1.417(9)
O11 C75 1.353(10)
O11 C110 1.422(10)
O12 C109 1.390(12)
O12 C108 1.417(13)
O13 C106 1.271(13)
O13 C107 1.447(14)
O14 C104 1.393(10)
O14 C105 1.437(10)
O15 C102 1.373(10)
O15 C103 1.445(10)
O16 C93 1.343(10)
O16 C92 1.443(11)
O17 C90 1.395(9)
O17 C91 1.420(10)
O18 C88 1.423(9)
O18 C89 1.423(9)
O19 C86 1.401(9)
O19 C87 1.448(9)
O20 C84 1.350(9)
O20 C85 1.438(9)
O21 C112 1.344(13)
O22 C113 1.243(12)
O24A C114 1.416(19)
O24B C914 1.482(18)
N1 C5 1.331(9)
N1 C1 1.346(9)
N2 C6 1.335(9)
N2 C10 1.341(9)
N2 C3 1.468(9)
N3 C11 1.350(9)
N3 C15 1.362(9)
N3 C18 1.454(9)
N4 C20 1.325(10)
N4 C16 1.350(10)
N5 C55 1.328(10)
N5 C59 1.337(11)
N6 C64 1.359(9)
N6 C60 1.369(9)
N6 C57 1.438(10)
N7 C69 1.357(8)
N7 C65 1.359(9)
N7 C72 1.453(10)
N8 C70 1.342(10)
N8 C74 1.359(10)
C1 C2 1.377(10)
C2 C3 1.380(10)
C3 C4 1.364(10)
C4 C5 1.375(10)
C6 C7 1.358(10)
C7 C8 1.387(10)
C8 C9 1.368(10)
C8 C13 1.492(9)
C9 C10 1.382(10)
C11 C12 1.368(10)
C12 C13 1.372(10)
C13 C14 1.409(10)
C14 C15 1.368(10)
C16 C17 1.382(10)
C17 C18 1.382(10)
C18 C19 1.377(10)
C19 C20 1.412(10)
C21 C22 1.374(10)
C21 C26 1.436(10)
C22 C23 1.406(10)
C23 C24 1.353(10)
C24 C25 1.401(11)
C25 C26 1.410(10)
C25 C30 1.462(10)
C26 C27 1.416(11)
C27 C28 1.349(10)
C28 C29 1.407(11)
C29 C30 1.358(11)
C31 C32 1.493(12)
C33 C34 1.510(12)
C35 C36 1.515(11)
C37 C38 1.476(11)
C39 C40 1.367(11)
C39 C44 1.453(10)
C40 C41 1.398(11)
C41 C42 1.372(10)
C42 C43 1.407(10)
C43 C44 1.413(10)
C43 C48 1.430(10)
C44 C45 1.397(11)
C45 C46 1.367(10)
C46 C47 1.432(11)
C47 C48 1.353(10)
C49 C50 1.492(11)
C51 C52 1.507(11)
C53 C54 1.462(12)
C55 C56 1.366(11)
C56 C57 1.371(11)
C57 C58 1.390(11)
C58 C59 1.362(12)
C60 C61 1.359(10)
C61 C62 1.396(10)
C62 C63 1.395(9)
C62 C67 1.487(10)
C63 C64 1.387(10)
C65 C66 1.345(10)
C66 C67 1.402(9)
C67 C68 1.417(10)
C68 C69 1.342(10)
C70 C71 1.372(11)
C71 C72 1.385(10)
C72 C73 1.366(10)
C73 C74 1.361(11)
C75 C76 1.365(11)
C75 C80 1.433(11)
C76 C77 1.395(12)
C77 C78 1.350(11)
C78 C79 1.420(10)
C79 C80 1.418(11)
C79 C84 1.422(11)
C80 C81 1.421(10)
C81 C82 1.377(11)
C82 C83 1.400(11)
C83 C84 1.387(10)
C85 C86 1.495(11)
C87 C88 1.496(11)
C89 C90 1.486(11)
C91 C92 1.475(12)
C93 C94 1.387(10)
C93 C98 1.462(12)
C94 C95 1.416(11)
C95 C96 1.334(12)
C96 C97 1.444(11)
C97 C102 1.404(12)
C97 C98 1.405(11)
C98 C99 1.415(11)
C99 C100 1.364(12)
C100 C101 1.416(13)
C101 C102 1.354(12)
C103 C104 1.498(13)
C105 C106 1.448(14)
C107 C108 1.49(2)
C109 C110 1.485(13)
C118 C119 1.481(10)
